data_2016525
loop_
_publ_author_name
'Domasevitch, Konstantin V.'

_publ_section_title
;Poly[[diaquabis[\m~2~-2-(4-pyridinio)propane-1,3-dionato-\k^2^<i>O</i>:<i>O</i>']cobalt(II)]
 dinitrate]
;
_journal_coeditor_code SU3015
_journal_issue 3
_journal_name_full 'Acta Crystallographica Section C'
_journal_page_first m105
_journal_page_last m107
_journal_paper_doi 10.1107/S0108270108001054
_journal_volume 64
_journal_year 2008
_chemical_formula_iupac '[Co (C8 H7 N1 O2)2 (H2 O1)2] , (N O3)2'
_chemical_formula_moiety 'C16 H18 Co N2 O6 2+ , 2N O3 -'
_chemical_formula_sum 'C16 H18 Co N4 O12'
_chemical_formula_weight 517.27
_chemical_name_systematic
;poly[[diaquabis[\m~2~-2-(4-pyridinio)propane-1,3-dionato-\k^2^O:O']cobalt(II)]
dinitrate]
;
_space_group_IT_number 14
_space_group_name_Hall '-P 2ybc'
_symmetry_cell_setting monoclinic
_symmetry_space_group_name_Hall '-P 2ybc'
_symmetry_space_group_name_H-M 'P 1 21/c 1'
_atom_sites_solution_hydrogens geom
_atom_sites_solution_primary direct
_atom_sites_solution_secondary difmap
_audit_creation_method SHELXL97
_cell_angle_alpha 90.00
_cell_angle_beta 96.258(2)
_cell_angle_gamma 90.00
_cell_formula_units_Z 2
_cell_length_a 7.6156(8)
_cell_length_b 11.5530(9)
_cell_length_c 11.8140(11)
_cell_measurement_reflns_used 3557
_cell_measurement_temperature 213(2)
_cell_measurement_theta_max 27.09
_cell_measurement_theta_min 2.69
_cell_volume 1033.24(17)
_computing_cell_refinement 'SAINT-NT (Bruker, 1999)'
_computing_data_collection 'SMART-NT (Bruker, 1998)'
_computing_data_reduction 'SAINT-NT (Bruker, 1999)'
_computing_molecular_graphics 'DIAMOND (Brandenburg, 1999)'
_computing_publication_material 'WinGX (Version 1.700.00; Farrugia, 1999)'
_computing_structure_refinement 'SHELXL97 (Sheldrick, 2008)'
_computing_structure_solution 'SHELXS97 (Sheldrick, 2008)'
_diffrn_ambient_temperature 213(2)
_diffrn_measured_fraction_theta_full 0.981
_diffrn_measured_fraction_theta_max 0.981
_diffrn_measurement_device_type 'Siemens SMART CCD area-detector'
_diffrn_measurement_method \w
_diffrn_radiation_monochromator graphite
_diffrn_radiation_source 'fine-focus sealed tube'
_diffrn_radiation_type MoK\a
_diffrn_radiation_wavelength 0.71073
_diffrn_reflns_av_R_equivalents 0.0235
_diffrn_reflns_av_sigmaI/netI 0.0254
_diffrn_reflns_limit_h_max 9
_diffrn_reflns_limit_h_min -9
_diffrn_reflns_limit_k_max 14
_diffrn_reflns_limit_k_min -4
_diffrn_reflns_limit_l_max 15
_diffrn_reflns_limit_l_min -9
_diffrn_reflns_number 3557
_diffrn_reflns_theta_full 27.09
_diffrn_reflns_theta_max 27.09
_diffrn_reflns_theta_min 2.69
_diffrn_standards_decay_% 0
_exptl_absorpt_coefficient_mu 0.905
_exptl_absorpt_correction_T_max 0.8398
_exptl_absorpt_correction_T_min 0.8121
_exptl_absorpt_correction_type multi-scan
_exptl_absorpt_process_details '(SADABS; Sheldrick, 1996)'
_exptl_crystal_colour yellow
_exptl_crystal_density_diffrn 1.663
_exptl_crystal_density_method 'not measured'
_exptl_crystal_description prism
_exptl_crystal_F_000 530
_exptl_crystal_size_max 0.24
_exptl_crystal_size_mid 0.20
_exptl_crystal_size_min 0.20
_refine_diff_density_max 0.560
_refine_diff_density_min -0.300
_refine_ls_extinction_method none
_refine_ls_goodness_of_fit_ref 1.025
_refine_ls_hydrogen_treatment constr
_refine_ls_matrix_type full
_refine_ls_number_parameters 151
_refine_ls_number_reflns 2235
_refine_ls_number_restraints 0
_refine_ls_restrained_S_all 1.024
_refine_ls_R_factor_all 0.0463
_refine_ls_R_factor_gt 0.0393
_refine_ls_shift/su_max_lt 0.001
_refine_ls_shift/su_mean <0.001
_refine_ls_structure_factor_coef Fsqd
_refine_ls_weighting_details 'calc w = 1/[\s^2^(Fo^2^)+(0.0772P)^2^+0.2103P] where P=(Fo^2^+2Fc^2^)/3'
_refine_ls_weighting_scheme calc
_refine_ls_wR_factor_gt 0.1051
_refine_ls_wR_factor_ref 0.1087
_reflns_number_gt 1908
_reflns_number_total 2235
_reflns_threshold_expression I>2\s(I)
_cod_data_source_file su3015.cif
_cod_data_source_block I
_cod_original_sg_symbol_H-M 'P 21/c'
_cod_database_code 2016525
_cod_database_fobs_code 2016525

loop_
_symmetry_equiv_pos_as_xyz
'x, y, z'
'-x, y+1/2, -z+1/2'
'-x, -y, -z'
'x, -y-1/2, z-1/2'

loop_
_atom_site_type_symbol
_atom_site_label
_atom_site_fract_x
_atom_site_fract_y
_atom_site_fract_z
_atom_site_U_iso_or_equiv
_atom_site_adp_type
_atom_site_calc_flag
_atom_site_refinement_flags
_atom_site_occupancy
Co Co1 0.0000 0.0000 0.0000 0.02161(15) Uani d S 1
O O1 0.0451(2) 0.17324(12) 0.05126(13) 0.0281(3) Uani d . 1
O O2 0.0662(2) 0.46112(12) 0.33708(12) 0.0289(3) Uani d . 1
O O3 0.25944(12) -0.03977(9) 0.05493(9) 0.0371(4) Uani d D 1
H H1W 0.3127 -0.0682 0.0018 0.056 Uiso d D 1
H H2W 0.3159 0.0189 0.0830 0.056 Uiso d D 1
O O4 0.5699(3) 0.28319(17) 0.21289(18) 0.0577(6) Uani d . 1
O O5 0.5362(3) 0.19342(17) 0.05350(18) 0.0526(5) Uani d . 1
O O6 0.4292(3) 0.12116(16) 0.19933(16) 0.0454(5) Uani d . 1
N N1 0.3100(3) 0.57216(16) -0.04011(16) 0.0310(4) Uani d . 1
H H1N 0.3502 0.6224 -0.0858 0.046 Uiso calc R 1
N N2 0.5120(3) 0.19878(16) 0.15639(18) 0.0350(4) Uani d . 1
C C1 0.0320(3) 0.22185(16) 0.14350(17) 0.0233(4) Uani d . 1
H H1 -0.0192 0.1778 0.1982 0.028 Uiso calc R 1
C C2 0.0399(3) 0.36688(16) 0.28623(17) 0.0250(4) Uani d . 1
H H2 -0.0166 0.3093 0.3253 0.030 Uiso calc R 1
C C3 0.0847(3) 0.33603(15) 0.17682(17) 0.0216(4) Uani d . 1
C C4 0.2981(3) 0.60096(18) 0.0684(2) 0.0316(5) Uani d . 1
H H4 0.3362 0.6745 0.0949 0.038 Uiso calc R 1
C C5 0.2310(3) 0.52484(18) 0.1415(2) 0.0294(5) Uani d . 1
H H5 0.2263 0.5460 0.2180 0.035 Uiso calc R 1
C C6 0.1689(2) 0.41503(15) 0.10341(16) 0.0202(4) Uani d . 1
C C7 0.1931(3) 0.38758(18) -0.01014(18) 0.0284(5) Uani d . 1
H H7 0.1623 0.3135 -0.0387 0.034 Uiso calc R 1
C C8 0.2609(3) 0.4672(2) -0.0793(2) 0.0331(5) Uani d . 1
H H8 0.2732 0.4479 -0.1553 0.040 Uiso calc R 1

loop_
_atom_site_aniso_label
_atom_site_aniso_U_11
_atom_site_aniso_U_22
_atom_site_aniso_U_33
_atom_site_aniso_U_12
_atom_site_aniso_U_13
_atom_site_aniso_U_23
Co1 0.0368(3) 0.0123(2) 0.0163(2) -0.00083(13) 0.00542(15) -0.00004(12)
O1 0.0451(9) 0.0173(6) 0.0224(8) -0.0036(6) 0.0053(6) -0.0034(5)
O2 0.0495(9) 0.0177(6) 0.0209(7) -0.0017(6) 0.0094(6) -0.0029(5)
O3 0.0396(9) 0.0331(8) 0.0383(9) 0.0013(7) 0.0024(7) -0.0075(7)
O4 0.0770(15) 0.0457(10) 0.0476(12) -0.0277(10) -0.0060(10) 0.0037(9)
O5 0.0713(14) 0.0419(10) 0.0494(13) 0.0053(9) 0.0280(10) 0.0036(9)
O6 0.0494(11) 0.0460(10) 0.0400(10) -0.0192(8) 0.0016(8) 0.0127(8)
N1 0.0309(10) 0.0294(9) 0.0340(10) -0.0034(7) 0.0096(8) 0.0073(8)
N2 0.0346(10) 0.0287(9) 0.0425(12) 0.0001(7) 0.0079(9) 0.0068(8)
C1 0.0303(11) 0.0180(8) 0.0218(10) -0.0011(7) 0.0036(8) -0.0007(7)
C2 0.0360(11) 0.0172(8) 0.0226(10) 0.0005(7) 0.0064(8) 0.0016(7)
C3 0.0276(10) 0.0171(8) 0.0200(10) 0.0006(7) 0.0017(7) -0.0016(7)
C4 0.0357(12) 0.0244(10) 0.0353(12) -0.0070(8) 0.0072(9) -0.0016(9)
C5 0.0385(12) 0.0234(9) 0.0270(11) -0.0071(8) 0.0069(9) -0.0056(8)
C6 0.0191(9) 0.0193(9) 0.0219(10) 0.0018(7) 0.0001(7) -0.0011(7)
C7 0.0355(12) 0.0253(10) 0.0249(11) -0.0045(8) 0.0056(9) -0.0049(8)
C8 0.0395(13) 0.0359(11) 0.0250(11) -0.0051(10) 0.0087(9) -0.0037(9)

loop_
_atom_type_symbol
_atom_type_description
_atom_type_scat_dispersion_real
_atom_type_scat_dispersion_imag
_atom_type_scat_source
C C 0.0033 0.0016 'International Tables Vol C Tables 4.2.6.8 and 6.1.1.4'
H H 0.0000 0.0000 'International Tables Vol C Tables 4.2.6.8 and 6.1.1.4'
N N 0.0061 0.0033 'International Tables Vol C Tables 4.2.6.8 and 6.1.1.4'
O O 0.0106 0.0060 'International Tables Vol C Tables 4.2.6.8 and 6.1.1.4'
Co Co 0.3494 0.9721 'International Tables Vol C Tables 4.2.6.8 and 6.1.1.4'

loop_
_geom_angle_atom_site_label_1
_geom_angle_atom_site_label_2
_geom_angle_atom_site_label_3
_geom_angle_site_symmetry_1
_geom_angle_site_symmetry_3
_geom_angle
_geom_angle_publ_flag
O3 Co1 O3 3 . 180.00(11) ?
O3 Co1 O2 3 2_545 91.06(5) ?
O3 Co1 O2 3 4_565 88.94(5) ?
O3 Co1 O2 . 4_565 91.06(5) ?
O2 Co1 O2 2_545 4_565 180.00(8) ?
O3 Co1 O1 3 3 90.04(5) ?
O3 Co1 O1 . 3 89.96(5) ?
O2 Co1 O1 2_545 3 90.71(6) ?
O2 Co1 O1 4_565 3 89.29(6) ?
O3 Co1 O1 3 . 89.96(5) ?
O2 Co1 O1 2_545 . 89.29(6) y
O3 Co1 O1 . . 90.04(5) y
O3 Co1 O2 . 2_545 88.94(5) y
O2 Co1 O1 4_565 . 90.71(6) ?
O1 Co1 O1 3 . 180.00(8) ?
C1 O1 Co1 . . 131.02(13) ?
C2 O2 Co1 . 2 126.00(13) ?
Co1 O3 H1W . . 111.8 ?
Co1 O3 H2W . . 111.8 ?
H1W O3 H2W . . 109.6 ?
C8 N1 C4 . . 120.82(18) ?
C8 N1 H1N . . 119.6 ?
C4 N1 H1N . . 119.6 ?
O4 N2 O6 . . 121.2(2) ?
O4 N2 O5 . . 118.9(2) ?
O6 N2 O5 . . 119.9(2) ?
O1 C1 C3 . . 128.04(19) y
O1 C1 H1 . . 116.0 ?
C3 C1 H1 . . 116.0 ?
O2 C2 C3 . . 127.99(18) y
O2 C2 H2 . . 116.0 ?
C3 C2 H2 . . 116.0 ?
C2 C3 C1 . . 113.37(17) y
C2 C3 C6 . . 123.44(16) y
C1 C3 C6 . . 123.12(18) ?
N1 C4 C5 . . 120.9(2) ?
N1 C4 H4 . . 119.5 ?
C5 C4 H4 . . 119.5 ?
C4 C5 C6 . . 120.8(2) ?
C4 C5 H5 . . 119.6 ?
C6 C5 H5 . . 119.6 ?
C7 C6 C5 . . 115.59(18) ?
C7 C6 C3 . . 122.54(17) ?
C5 C6 C3 . . 121.87(18) ?
C8 C7 C6 . . 120.93(19) ?
C8 C7 H7 . . 119.5 ?
C6 C7 H7 . . 119.5 ?
N1 C8 C7 . . 120.8(2) ?
N1 C8 H8 . . 119.6 ?
C7 C8 H8 . . 119.6 ?

loop_
_geom_bond_atom_site_label_1
_geom_bond_atom_site_label_2
_geom_bond_site_symmetry_2
_geom_bond_distance
_geom_bond_publ_flag
Co1 O3 3 2.0631(13) ?
Co1 O1 . 2.1083(14) y
Co1 O2 2_545 2.0910(14) y
Co1 O3 . 2.0631(13) y
Co1 O2 4_565 2.0910(14) ?
Co1 O1 3 2.1083(14) ?
O1 C1 . 1.240(2) y
O2 C2 . 1.249(2) y
O2 Co1 2 2.0910(14) ?
O3 H1W . 0.8500 ?
O3 H2W . 0.8500 ?
O4 N2 . 1.236(3) ?
O5 N2 . 1.251(3) ?
O6 N2 . 1.237(2) ?
N1 C8 . 1.336(3) ?
N1 C4 . 1.338(3) ?
N1 H1N . 0.8700 ?
C1 C3 . 1.422(2) y
C1 H1 . 0.9400 ?
C2 C3 . 1.418(3) y
C2 H2 . 0.9400 ?
C3 C6 . 1.455(3) y
C4 C5 . 1.370(3) ?
C4 H4 . 0.9400 ?
C5 C6 . 1.411(3) ?
C5 H5 . 0.9400 ?
C6 C7 . 1.410(3) ?
C7 C8 . 1.369(3) ?
C7 H7 . 0.9400 ?
C8 H8 . 0.9400 ?

loop_
_geom_hbond_atom_site_label_D
_geom_hbond_atom_site_label_H
_geom_hbond_atom_site_label_A
_geom_hbond_site_symmetry_A
_geom_hbond_distance_DH
_geom_hbond_distance_HA
_geom_hbond_distance_DA
_geom_hbond_angle_DHA
O3 H1W O5 3_655 0.85 2.00 2.766(2) 149
O3 H2W O6 . 0.85 1.94 2.749(2) 158
N1 H1N O4 3_665 0.87 2.00 2.864(3) 170

loop_
_geom_torsion_atom_site_label_1
_geom_torsion_atom_site_label_2
_geom_torsion_atom_site_label_3
_geom_torsion_atom_site_label_4
_geom_torsion_site_symmetry_1
_geom_torsion
_geom_torsion_publ_flag
O3 Co1 O1 C1 3 90.76(19) ?
O3 Co1 O1 C1 . -89.24(19) ?
O2 Co1 O1 C1 2_545 -0.31(19) ?
O2 Co1 O1 C1 4_565 179.69(19) ?
Co1 O1 C1 C3 . 171.70(15) ?
Co1 O2 C2 C3 2 -178.97(16) ?
O1 C1 C3 C2 . 176.1(2) y
O2 C2 C3 C1 . -178.7(2) y
O2 C2 C3 C6 . -1.5(4) ?
O1 C1 C3 C6 . -1.2(3) ?
C8 N1 C4 C5 . -1.7(4) ?
N1 C4 C5 C6 . -1.5(4) ?
C4 C5 C6 C7 . 4.5(3) ?
C4 C5 C6 C3 . -175.2(2) ?
C2 C3 C6 C7 . -172.17(19) ?
C1 C3 C6 C7 . 4.8(3) ?
C2 C3 C6 C5 . 7.5(3) ?
C1 C3 C6 C5 . -175.5(2) ?
C5 C6 C7 C8 . -4.6(3) ?
C3 C6 C7 C8 . 175.1(2) ?
C4 N1 C8 C7 . 1.7(4) ?
C6 C7 C8 N1 . 1.7(4) ?
